data_2217753
loop_
_publ_author_name
'Sortais, Jean-Baptiste'
'Brelot, Lydia'
'Pfeffer, Michel'
'Barloy, Laurent'

_publ_section_title
;\m~3~-Carbonato-\k^3^<i>O</i>:<i>O</i>':<i>O</i>''-tris{(\h^6^-benzene)[(<i>R</i>)-1-(1-aminoethyl)naphthyl-\k^2^<i>C</i>^2^,<i>N</i>]ruthenium(II)}
 hexafluoridophosphate dichloromethane solvate
;
_journal_coeditor_code ER2047
_journal_issue 3
_journal_name_full 'Acta Crystallographica Section E'
_journal_page_first m483
_journal_page_last m484
_journal_paper_doi 10.1107/S1600536808003978
_journal_volume 64
_journal_year 2008
_chemical_formula_iupac '[Ru3 (C12 H12 N)3 (C O3) (C6 H6)3] P F6, C H2 Cl2'
_chemical_formula_moiety 'C55 H54 N3 O3 Ru3 +, F6 P -, C H2 Cl2'
_chemical_formula_sum 'C56 H56 Cl2 F6 N3 O3 P Ru3'
_chemical_formula_weight 1338.12
_chemical_name_systematic
;\m~3~-Carbonato-\k^3^<i>O</i>:<i>O</i>':<i>O</i>''-tris{(\h^6^-
benzene)[(<i>R</i>)-1-(1-aminoethyl)naphthyl-
\k^2^<i>C</i>^2^,<i>N</i>]ruthenium(II)}
 hexafluoridophosphate dichloromethane
solvate
;
_space_group_IT_number 4
_symmetry_cell_setting monoclinic
_symmetry_space_group_name_Hall 'P 2yb'
_symmetry_space_group_name_H-M 'P 1 21 1'
_atom_sites_solution_hydrogens geom
_atom_sites_solution_primary direct
_atom_sites_solution_secondary difmap
_audit_creation_method SHELXL-97
_cell_angle_alpha 90.00
_cell_angle_beta 90.832(2)
_cell_angle_gamma 90.00
_cell_formula_units_Z 2
_cell_length_a 11.4732(2)
_cell_length_b 19.1377(5)
_cell_length_c 12.0169(2)
_cell_measurement_reflns_used 6871
_cell_measurement_temperature 173(2)
_cell_measurement_theta_max 30.034
_cell_measurement_theta_min 0.998
_cell_volume 2638.28(9)
_computing_cell_refinement 'DENZO (Otwinowski & Minor, 1997)'
_computing_data_collection 'COLLECT (Nonius, 1998)'
_computing_data_reduction 'DENZO (Otwinowski & Minor, 1997)'
_computing_molecular_graphics 'PLATON  (Spek, 2003)'
_computing_publication_material 'SHELXL97 (Sheldrick, 2008)'
_computing_structure_refinement 'SHELXL97 (Sheldrick, 2008)'
_computing_structure_solution 'SHELXS97 (Sheldrick, 2008)'
_diffrn_ambient_temperature 173(2)
_diffrn_detector_area_resol_mean 10
_diffrn_measured_fraction_theta_full 0.999
_diffrn_measured_fraction_theta_max 0.999
_diffrn_measurement_device_type 'Nonius KappaCCD'
_diffrn_measurement_method '\f and \w'
_diffrn_radiation_monochromator graphite
_diffrn_radiation_source 'fine-focus sealed tube'
_diffrn_radiation_type MoK\a
_diffrn_radiation_wavelength 0.71073
_diffrn_reflns_av_R_equivalents 0.050
_diffrn_reflns_av_sigmaI/netI 0.1122
_diffrn_reflns_limit_h_max 16
_diffrn_reflns_limit_h_min -16
_diffrn_reflns_limit_k_max 26
_diffrn_reflns_limit_k_min -24
_diffrn_reflns_limit_l_max 16
_diffrn_reflns_limit_l_min -16
_diffrn_reflns_number 15434
_diffrn_reflns_theta_full 30.03
_diffrn_reflns_theta_max 30.03
_diffrn_reflns_theta_min 1.69
_diffrn_standards_number 0
_exptl_absorpt_coefficient_mu 1.048
_exptl_absorpt_correction_type none
_exptl_crystal_colour yellow
_exptl_crystal_density_diffrn 1.684
_exptl_crystal_density_method 'not measured'
_exptl_crystal_description prism
_exptl_crystal_F_000 1344
_exptl_crystal_size_max 0.12
_exptl_crystal_size_mid 0.10
_exptl_crystal_size_min 0.08
_refine_diff_density_max 0.737
_refine_diff_density_min -0.990
_refine_ls_abs_structure_details 'Flack (1983)'
_refine_ls_abs_structure_Flack 0.01(3)
_refine_ls_extinction_method none
_refine_ls_goodness_of_fit_ref 1.064
_refine_ls_hydrogen_treatment constr
_refine_ls_matrix_type full
_refine_ls_number_parameters 670
_refine_ls_number_reflns 12813
_refine_ls_number_restraints 1
_refine_ls_restrained_S_all 1.064
_refine_ls_R_factor_all 0.0831
_refine_ls_R_factor_gt 0.0522
_refine_ls_shift/su_max 0.001
_refine_ls_shift/su_mean 0.000
_refine_ls_structure_factor_coef Fsqd
_refine_ls_weighting_details 'calc w=1/[\s^2^(Fo^2^)+(0.0555P)^2^] where P=(Fo^2^+2Fc^2^)/3'
_refine_ls_weighting_scheme calc
_refine_ls_wR_factor_gt 0.1044
_refine_ls_wR_factor_ref 0.1319
_reflns_number_gt 9862
_reflns_number_total 12813
_reflns_threshold_expression I>2\s(I)
_cod_data_source_file er2047.cif
_cod_data_source_block I
_cod_original_sg_symbol_H-M 'P 21'
_cod_database_code 2217753
_cod_database_fobs_code 2217753

loop_
_symmetry_equiv_pos_as_xyz
'x, y, z'
'-x, y+1/2, -z'

loop_
_atom_site_type_symbol
_atom_site_label
_atom_site_fract_x
_atom_site_fract_y
_atom_site_fract_z
_atom_site_U_iso_or_equiv
_atom_site_adp_type
_atom_site_calc_flag
_atom_site_refinement_flags
_atom_site_occupancy
C C1 0.2995(5) 0.8427(4) 0.1246(5) 0.0201(13) Uani d . 1
C C2 0.3807(5) 0.9299(3) 0.3937(5) 0.0219(13) Uani d . 1
C C3 0.4996(6) 0.9276(4) 0.4278(6) 0.0270(15) Uani d . 1
H H3 0.5538 0.9576 0.3928 0.032 Uiso calc R 1
C C4 0.5389(7) 0.8828(4) 0.5104(6) 0.0375(19) Uani d . 1
H H4 0.6189 0.8830 0.5318 0.045 Uiso calc R 1
C C5 0.4618(6) 0.8371(4) 0.5629(5) 0.0294(16) Uani d . 1
C C6 0.5008(8) 0.7871(5) 0.6434(6) 0.048(2) Uani d . 1
H H6 0.5805 0.7860 0.6659 0.057 Uiso calc R 1
C C7 0.4237(10) 0.7409(5) 0.6881(6) 0.058(3) Uani d . 1
H H7 0.4506 0.7083 0.7423 0.070 Uiso calc R 1
C C8 0.3063(8) 0.7404(5) 0.6559(7) 0.051(2) Uani d . 1
H H8 0.2553 0.7067 0.6868 0.061 Uiso calc R 1
C C9 0.2642(8) 0.7874(4) 0.5810(6) 0.041(2) Uani d . 1
H H9 0.1837 0.7869 0.5615 0.049 Uiso calc R 1
C C10 0.3396(6) 0.8376(4) 0.5310(5) 0.0294(16) Uani d . 1
C C11 0.3028(5) 0.8864(4) 0.4492(5) 0.0220(14) Uani d . 1
C C12 0.1760(5) 0.8928(4) 0.4189(5) 0.0261(15) Uani d . 1
H H12 0.1401 0.8453 0.4139 0.031 Uiso calc R 1
C C13 0.1102(6) 0.9370(5) 0.5027(6) 0.039(2) Uani d . 1
H H13A 0.1150 0.9148 0.5761 0.059 Uiso calc R 1
H H13B 0.0283 0.9409 0.4791 0.059 Uiso calc R 1
H H13C 0.1450 0.9837 0.5067 0.059 Uiso calc R 1
C C14 0.2255(7) 1.0778(5) 0.2286(8) 0.050(2) Uani d . 1
H H14 0.1467 1.0869 0.2469 0.060 Uiso calc R 1
C C15 0.3115(9) 1.0883(5) 0.3096(7) 0.049(2) Uani d . 1
H H15 0.2920 1.1069 0.3803 0.059 Uiso calc R 1
C C16 0.4263(8) 1.0714(5) 0.2862(7) 0.045(2) Uani d . 1
H H16 0.4849 1.0788 0.3416 0.055 Uiso calc R 1
C C17 0.4571(8) 1.0442(5) 0.1846(8) 0.050(2) Uani d . 1
H H17 0.5357 1.0315 0.1710 0.060 Uiso calc R 1
C C18 0.3705(10) 1.0354(5) 0.1007(7) 0.055(3) Uani d . 1
H H18 0.3912 1.0170 0.0303 0.066 Uiso calc R 1
C C19 0.2502(9) 1.0543(4) 0.1212(8) 0.055(3) Uani d . 1
H H19 0.1915 1.0509 0.0649 0.066 Uiso calc R 1
C C20 0.4310(5) 0.6561(3) 0.1661(5) 0.0193(13) Uani d . 1
C C21 0.3938(5) 0.6072(4) 0.0840(5) 0.0208(14) Uani d . 1
H H21 0.4124 0.6151 0.0083 0.025 Uiso calc R 1
C C22 0.3320(6) 0.5490(4) 0.1122(5) 0.0263(15) Uani d . 1
H H22 0.3094 0.5172 0.0553 0.032 Uiso calc R 1
C C23 0.3005(6) 0.5347(4) 0.2225(5) 0.0245(14) Uani d . 1
C C24 0.2331(6) 0.4752(4) 0.2510(6) 0.0357(17) Uani d . 1
H H24 0.2115 0.4426 0.1948 0.043 Uiso calc R 1
C C25 0.1992(6) 0.4643(4) 0.3569(6) 0.0382(19) Uani d . 1
H H25 0.1536 0.4244 0.3742 0.046 Uiso calc R 1
C C26 0.2309(7) 0.5115(4) 0.4415(7) 0.0384(19) Uani d . 1
H H26 0.2047 0.5043 0.5152 0.046 Uiso calc R 1
C C27 0.2986(6) 0.5674(4) 0.4181(5) 0.0290(16) Uani d . 1
H H27 0.3221 0.5976 0.4769 0.035 Uiso calc R 1
C C28 0.3360(5) 0.5823(4) 0.3077(5) 0.0240(14) Uani d . 1
C C29 0.4020(5) 0.6425(4) 0.2765(5) 0.0229(14) Uani d . 1
C C30 0.4463(6) 0.6940(4) 0.3622(5) 0.0249(15) Uani d . 1
H H30 0.3875 0.7004 0.4220 0.030 Uiso calc R 1
C C31 0.5616(6) 0.6688(4) 0.4123(6) 0.0364(18) Uani d . 1
H H31A 0.6190 0.6639 0.3532 0.055 Uiso calc R 1
H H31B 0.5500 0.6235 0.4485 0.055 Uiso calc R 1
H H31C 0.5898 0.7028 0.4674 0.055 Uiso calc R 1
C C32 0.6082(6) 0.7174(4) -0.0141(6) 0.0308(17) Uani d . 1
H H32 0.5918 0.6831 -0.0691 0.037 Uiso calc R 1
C C33 0.6721(5) 0.6993(4) 0.0846(5) 0.0273(16) Uani d . 1
H H33 0.6957 0.6524 0.0977 0.033 Uiso calc R 1
C C34 0.6991(5) 0.7517(5) 0.1618(5) 0.0321(16) Uani d . 1
H H34 0.7407 0.7400 0.2282 0.039 Uiso calc R 1
C C35 0.6650(5) 0.8231(4) 0.1422(6) 0.0307(17) Uani d . 1
H H35 0.6865 0.8585 0.1939 0.037 Uiso calc R 1
C C36 0.6011(6) 0.8398(4) 0.0483(6) 0.0295(16) Uani d . 1
H H36 0.5780 0.8868 0.0352 0.035 Uiso calc R 1
C C37 0.5697(6) 0.7867(4) -0.0290(6) 0.0319(17) Uani d . 1
H H37 0.5220 0.7981 -0.0917 0.038 Uiso calc R 1
C C38 -0.0018(5) 0.7922(4) 0.1656(5) 0.0210(14) Uani d . 1
C C39 -0.0630(5) 0.8442(4) 0.2251(5) 0.0228(14) Uani d . 1
H H39 -0.0807 0.8875 0.1901 0.027 Uiso calc R 1
C C40 -0.0973(5) 0.8328(4) 0.3329(5) 0.0236(14) Uani d . 1
H H40 -0.1398 0.8681 0.3704 0.028 Uiso calc R 1
C C41 -0.0710(6) 0.7704(4) 0.3883(5) 0.0276(16) Uani d . 1
C C42 -0.1033(7) 0.7603(4) 0.5014(6) 0.0367(18) Uani d . 1
H H42 -0.1451 0.7956 0.5396 0.044 Uiso calc R 1
C C43 -0.0734(7) 0.6995(5) 0.5543(6) 0.042(2) Uani d . 1
H H43 -0.0939 0.6933 0.6299 0.051 Uiso calc R 1
C C44 -0.0146(8) 0.6472(5) 0.5006(6) 0.044(2) Uani d . 1
H H44 0.0051 0.6056 0.5397 0.053 Uiso calc R 1
C C45 0.0157(6) 0.6541(4) 0.3920(6) 0.0366(18) Uani d . 1
H H45 0.0550 0.6171 0.3556 0.044 Uiso calc R 1
C C46 -0.0113(6) 0.7170(4) 0.3325(5) 0.0251(14) Uani d . 1
C C47 0.0225(5) 0.7292(4) 0.2197(5) 0.0227(14) Uani d . 1
C C48 0.0813(6) 0.6732(4) 0.1515(6) 0.0286(16) Uani d . 1
H H48 0.1427 0.6501 0.1987 0.034 Uiso calc R 1
C C49 -0.0024(7) 0.6186(4) 0.1104(7) 0.042(2) Uani d . 1
H H49A -0.0612 0.6403 0.0616 0.063 Uiso calc R 1
H H49B -0.0408 0.5968 0.1739 0.063 Uiso calc R 1
H H49C 0.0401 0.5829 0.0688 0.063 Uiso calc R 1
C C50 0.0522(9) 0.8959(5) -0.1028(7) 0.053(3) Uani d . 1
H H50 0.0912 0.9393 -0.0929 0.063 Uiso calc R 1
C C51 0.1030(7) 0.8457(6) -0.1663(6) 0.044(2) Uani d . 1
H H51 0.1732 0.8556 -0.2041 0.053 Uiso calc R 1
C C52 0.0537(8) 0.7825(5) -0.1752(6) 0.045(2) Uani d . 1
H H52 0.0903 0.7479 -0.2193 0.053 Uiso calc R 1
C C53 -0.0490(8) 0.7661(5) -0.1221(7) 0.050(2) Uani d . 1
H H53 -0.0800 0.7202 -0.1265 0.060 Uiso calc R 1
C C54 -0.1065(6) 0.8179(7) -0.0621(6) 0.059(3) Uani d . 1
H H54 -0.1792 0.8083 -0.0283 0.070 Uiso calc R 1
C C55 -0.0543(10) 0.8858(6) -0.0522(7) 0.062(3) Uani d . 1
H H55 -0.0913 0.9223 -0.0125 0.075 Uiso calc R 1
C C56 0.6094(7) 0.4920(5) 0.2644(7) 0.046(2) Uani d . 1
H H56A 0.6005 0.4719 0.3398 0.055 Uiso calc R 1
H H56B 0.5462 0.5265 0.2523 0.055 Uiso calc R 1
N N1 0.1666(4) 0.9289(3) 0.3070(4) 0.0247(12) Uani d . 1
H H1A 0.1069 0.9609 0.3098 0.030 Uiso calc R 1
H H1B 0.1462 0.8960 0.2543 0.030 Uiso calc R 1
N N2 0.4657(5) 0.7614(3) 0.3023(4) 0.0262(13) Uani d . 1
H H2A 0.5237 0.7858 0.3389 0.031 Uiso calc R 1
H H2B 0.3986 0.7876 0.3054 0.031 Uiso calc R 1
N N3 0.1387(4) 0.7088(3) 0.0559(4) 0.0232(12) Uani d . 1
H H3A 0.1368 0.6791 -0.0044 0.028 Uiso calc R 1
H H3B 0.2157 0.7164 0.0744 0.028 Uiso calc R 1
O O1 0.3648(3) 0.8835(2) 0.1831(3) 0.0203(9) Uani d . 1
O O2 0.3397(4) 0.7824(2) 0.0963(4) 0.0234(10) Uani d . 1
O O3 0.1951(3) 0.8604(2) 0.0977(3) 0.0218(10) Uani d . 1
F F1 0.0698(6) 0.5255(4) 0.8771(4) 0.093(2) Uani d . 1
F F2 0.2357(5) 0.4880(4) 0.8156(7) 0.110(3) Uani d . 1
F F3 0.2403(6) 0.5770(4) 0.6939(5) 0.089(2) Uani d . 1
F F4 0.2240(5) 0.5996(3) 0.8724(4) 0.0723(18) Uani d . 1
F F5 0.0723(5) 0.6159(3) 0.7598(6) 0.086(2) Uani d . 1
F F6 0.0852(5) 0.5061(3) 0.6993(4) 0.0566(15) Uani d . 1
P P1 0.15655(17) 0.55228(11) 0.78605(15) 0.0312(4) Uani d . 1
Cl Cl1 0.5964(2) 0.42565(14) 0.1657(2) 0.0600(6) Uani d . 1
Cl Cl2 0.74437(19) 0.53430(14) 0.2568(2) 0.0589(6) Uani d . 1
Ru Ru1 0.31904(4) 0.98086(3) 0.25393(4) 0.02012(12) Uani d . 1
Ru Ru2 0.51234(4) 0.74976(3) 0.13391(4) 0.01916(12) Uani d . 1
Ru Ru3 0.06260(4) 0.80527(3) 0.00783(4) 0.02022(12) Uani d . 1

loop_
_atom_site_aniso_label
_atom_site_aniso_U_11
_atom_site_aniso_U_22
_atom_site_aniso_U_33
_atom_site_aniso_U_12
_atom_site_aniso_U_13
_atom_site_aniso_U_23
C1 0.021(3) 0.024(4) 0.016(3) 0.003(3) 0.002(2) 0.003(3)
C2 0.027(3) 0.012(3) 0.027(3) 0.000(3) 0.001(2) -0.004(3)
C3 0.024(3) 0.020(4) 0.037(4) -0.003(3) -0.001(3) -0.002(3)
C4 0.039(4) 0.030(5) 0.043(4) 0.002(4) -0.019(3) -0.009(4)
C5 0.046(4) 0.021(4) 0.021(3) 0.008(3) -0.003(3) -0.010(3)
C6 0.079(6) 0.040(6) 0.023(4) 0.024(5) -0.014(4) -0.006(4)
C7 0.128(9) 0.028(5) 0.019(4) 0.019(6) 0.015(5) 0.006(4)
C8 0.074(7) 0.036(5) 0.044(5) 0.011(5) 0.025(4) 0.011(4)
C9 0.061(5) 0.027(5) 0.034(4) 0.006(4) 0.021(4) 0.009(3)
C10 0.045(4) 0.026(4) 0.017(3) 0.002(3) 0.007(3) -0.004(3)
C11 0.025(3) 0.017(3) 0.024(3) 0.002(3) 0.004(2) -0.004(3)
C12 0.021(3) 0.026(4) 0.032(4) -0.007(3) 0.007(3) 0.002(3)
C13 0.035(4) 0.054(6) 0.030(4) 0.005(4) 0.006(3) -0.012(4)
C14 0.038(5) 0.019(4) 0.092(7) 0.011(4) 0.001(4) 0.000(5)
C15 0.076(7) 0.026(5) 0.046(5) -0.018(4) 0.007(4) -0.008(4)
C16 0.053(5) 0.028(5) 0.055(5) -0.020(4) -0.016(4) 0.008(4)
C17 0.046(5) 0.027(5) 0.078(6) -0.005(4) 0.020(4) 0.017(5)
C18 0.111(9) 0.026(5) 0.028(4) -0.016(5) 0.015(5) 0.011(4)
C19 0.075(7) 0.021(5) 0.068(6) -0.010(5) -0.047(5) 0.017(5)
C20 0.017(3) 0.013(3) 0.029(3) 0.005(2) 0.001(2) -0.001(3)
C21 0.019(3) 0.025(4) 0.019(3) 0.004(3) -0.004(2) -0.002(3)
C22 0.025(3) 0.026(4) 0.028(3) -0.001(3) -0.009(3) -0.008(3)
C23 0.024(3) 0.019(4) 0.030(3) -0.002(3) -0.006(3) -0.002(3)
C24 0.030(4) 0.027(4) 0.050(4) -0.015(3) -0.008(3) 0.001(4)
C25 0.036(4) 0.027(4) 0.052(5) -0.002(3) 0.006(3) 0.016(4)
C26 0.035(4) 0.033(5) 0.047(5) 0.005(4) 0.011(3) 0.013(4)
C27 0.032(4) 0.028(4) 0.027(3) 0.009(3) 0.003(3) -0.001(3)
C28 0.022(3) 0.021(4) 0.029(3) 0.007(3) 0.002(3) 0.002(3)
C29 0.020(3) 0.027(4) 0.022(3) 0.005(3) 0.002(2) 0.001(3)
C30 0.033(4) 0.023(4) 0.019(3) -0.002(3) 0.003(3) -0.001(3)
C31 0.044(5) 0.037(5) 0.028(4) 0.005(4) -0.013(3) -0.004(4)
C32 0.030(4) 0.027(4) 0.035(4) -0.006(3) 0.013(3) -0.010(3)
C33 0.014(3) 0.033(4) 0.036(4) 0.009(3) 0.004(3) 0.006(3)
C34 0.013(3) 0.046(5) 0.037(4) -0.003(3) -0.006(2) 0.004(4)
C35 0.020(3) 0.031(4) 0.041(4) -0.004(3) 0.001(3) -0.011(3)
C36 0.024(3) 0.018(4) 0.047(4) -0.001(3) 0.013(3) 0.001(3)
C37 0.027(4) 0.040(5) 0.029(4) 0.002(3) 0.003(3) 0.004(3)
C38 0.011(3) 0.028(4) 0.024(3) -0.003(3) -0.003(2) 0.000(3)
C39 0.019(3) 0.017(4) 0.033(3) 0.000(3) 0.000(3) 0.000(3)
C40 0.017(3) 0.027(4) 0.027(3) -0.002(3) 0.007(2) -0.004(3)
C41 0.027(3) 0.032(4) 0.023(3) -0.008(3) -0.003(3) 0.002(3)
C42 0.045(4) 0.035(5) 0.030(4) 0.000(4) 0.003(3) 0.005(4)
C43 0.057(5) 0.050(6) 0.020(4) -0.017(4) -0.001(3) 0.011(4)
C44 0.060(5) 0.037(5) 0.035(4) -0.010(4) -0.013(4) 0.017(4)
C45 0.036(4) 0.031(5) 0.042(4) -0.003(4) -0.013(3) 0.003(4)
C46 0.026(3) 0.025(4) 0.024(3) -0.004(3) -0.006(3) 0.002(3)
C47 0.016(3) 0.023(4) 0.029(3) 0.000(3) -0.005(2) 0.000(3)
C48 0.019(3) 0.028(4) 0.038(4) 0.003(3) 0.001(3) 0.000(3)
C49 0.047(5) 0.027(4) 0.052(5) -0.006(4) 0.012(4) -0.011(4)
C50 0.074(7) 0.033(5) 0.051(5) -0.017(5) -0.032(5) 0.016(4)
C51 0.037(4) 0.068(7) 0.027(4) -0.005(4) 0.006(3) 0.009(4)
C52 0.052(5) 0.057(6) 0.024(4) 0.009(5) -0.004(3) -0.014(4)
C53 0.064(6) 0.041(6) 0.044(5) -0.027(5) -0.027(4) 0.008(4)
C54 0.019(4) 0.132(11) 0.025(4) 0.011(5) -0.008(3) 0.020(6)
C55 0.083(7) 0.077(8) 0.027(4) 0.063(7) -0.021(4) -0.010(5)
C56 0.045(5) 0.036(5) 0.057(5) 0.007(4) 0.018(4) 0.004(4)
N1 0.022(3) 0.027(3) 0.025(3) -0.007(2) 0.000(2) -0.005(3)
N2 0.025(3) 0.022(4) 0.031(3) 0.000(2) -0.003(2) -0.003(3)
N3 0.019(3) 0.019(3) 0.032(3) 0.000(2) -0.005(2) -0.005(3)
O1 0.018(2) 0.016(2) 0.026(2) 0.0002(18) -0.0048(17) -0.0036(19)
O2 0.019(2) 0.018(2) 0.033(2) 0.0031(18) -0.0012(18) -0.005(2)
O3 0.013(2) 0.024(3) 0.029(2) 0.0024(18) -0.0031(16) -0.005(2)
F1 0.136(6) 0.097(6) 0.046(3) -0.046(5) 0.032(3) -0.005(3)
F2 0.069(4) 0.042(4) 0.219(8) 0.009(4) -0.056(5) 0.001(5)
F3 0.115(5) 0.082(5) 0.072(4) -0.066(4) 0.045(3) -0.030(4)
F4 0.106(5) 0.052(4) 0.058(3) -0.011(3) -0.043(3) -0.014(3)
F5 0.064(4) 0.034(3) 0.158(6) 0.011(3) -0.037(4) -0.001(4)
F6 0.076(4) 0.044(3) 0.049(3) -0.031(3) -0.009(2) -0.006(2)
P1 0.0385(11) 0.0268(11) 0.0282(9) -0.0024(8) -0.0040(8) -0.0021(8)
Cl1 0.0737(16) 0.0425(14) 0.0635(14) 0.0017(13) -0.0093(12) -0.0031(12)
Cl2 0.0362(11) 0.0526(15) 0.0879(17) -0.0006(11) 0.0012(10) 0.0091(14)
Ru1 0.0205(2) 0.0170(3) 0.0229(2) -0.0008(2) -0.00081(18) -0.0004(2)
Ru2 0.0149(2) 0.0201(3) 0.0225(2) 0.0010(2) -0.00019(17) -0.0030(2)
Ru3 0.0163(2) 0.0223(3) 0.0221(2) 0.0002(2) -0.00065(17) -0.0025(2)

loop_
_atom_type_symbol
_atom_type_description
_atom_type_scat_dispersion_real
_atom_type_scat_dispersion_imag
_atom_type_scat_source
C C 0.0033 0.0016 'International Tables Vol C Tables 4.2.6.8 and 6.1.1.4'
H H 0.0000 0.0000 'International Tables Vol C Tables 4.2.6.8 and 6.1.1.4'
N N 0.0061 0.0033 'International Tables Vol C Tables 4.2.6.8 and 6.1.1.4'
O O 0.0106 0.0060 'International Tables Vol C Tables 4.2.6.8 and 6.1.1.4'
F F 0.0171 0.0103 'International Tables Vol C Tables 4.2.6.8 and 6.1.1.4'
P P 0.1023 0.0942 'International Tables Vol C Tables 4.2.6.8 and 6.1.1.4'
Cl Cl 0.1484 0.1585 'International Tables Vol C Tables 4.2.6.8 and 6.1.1.4'
Ru Ru -1.2594 0.8363 'International Tables Vol C Tables 4.2.6.8 and 6.1.1.4'

loop_
_geom_angle_atom_site_label_1
_geom_angle_atom_site_label_2
_geom_angle_atom_site_label_3
_geom_angle
O3 C1 O1 120.9(6)
O3 C1 O2 120.4(6)
O1 C1 O2 118.7(5)
C11 C2 C3 117.5(6)
C11 C2 Ru1 117.2(5)
C3 C2 Ru1 124.6(5)
C4 C3 C2 121.9(7)
C4 C3 H3 119.0
C2 C3 H3 119.0
C3 C4 C5 120.6(7)
C3 C4 H4 119.7
C5 C4 H4 119.7
C4 C5 C6 122.0(7)
C4 C5 C10 119.5(6)
C6 C5 C10 118.5(7)
C7 C6 C5 120.1(9)
C7 C6 H6 119.9
C5 C6 H6 119.9
C6 C7 C8 121.5(8)
C6 C7 H7 119.2
C8 C7 H7 119.2
C9 C8 C7 120.8(8)
C9 C8 H8 119.6
C7 C8 H8 119.6
C8 C9 C10 120.8(8)
C8 C9 H9 119.6
C10 C9 H9 119.6
C11 C10 C9 124.0(7)
C11 C10 C5 117.7(6)
C9 C10 C5 118.2(7)
C2 C11 C10 122.6(6)
C2 C11 C12 117.4(6)
C10 C11 C12 120.0(6)
C11 C12 N1 108.0(5)
C11 C12 C13 111.9(6)
N1 C12 C13 107.7(6)
C11 C12 H12 109.7
N1 C12 H12 109.7
C13 C12 H12 109.7
C12 C13 H13A 109.5
C12 C13 H13B 109.5
H13A C13 H13B 109.5
C12 C13 H13C 109.5
H13A C13 H13C 109.5
H13B C13 H13C 109.5
C15 C14 C19 122.7(8)
C15 C14 Ru1 71.3(5)
C19 C14 Ru1 75.4(5)
C15 C14 H14 118.6
C19 C14 H14 118.6
Ru1 C14 H14 126.7
C16 C15 C14 119.3(8)
C16 C15 Ru1 71.0(5)
C14 C15 Ru1 71.1(5)
C16 C15 H15 120.3
C14 C15 H15 120.3
Ru1 C15 H15 130.0
C17 C16 C15 121.6(8)
C17 C16 Ru1 71.9(5)
C15 C16 Ru1 71.6(5)
C17 C16 H16 119.2
C15 C16 H16 119.2
Ru1 C16 H16 129.9
C16 C17 C18 119.3(8)
C16 C17 Ru1 70.9(5)
C18 C17 Ru1 72.4(5)
C16 C17 H17 120.4
C18 C17 H17 120.4
Ru1 C17 H17 128.5
C17 C18 C19 120.6(8)
C17 C18 Ru1 69.8(4)
C19 C18 Ru1 73.1(5)
C17 C18 H18 119.7
C19 C18 H18 119.7
Ru1 C18 H18 129.9
C14 C19 C18 116.3(7)
C14 C19 Ru1 67.8(5)
C18 C19 Ru1 69.0(4)
C14 C19 H19 121.8
C18 C19 H19 121.8
Ru1 C19 H19 134.2
C29 C20 C21 117.6(6)
C29 C20 Ru2 117.1(5)
C21 C20 Ru2 125.1(5)
C22 C21 C20 121.1(6)
C22 C21 H21 119.4
C20 C21 H21 119.4
C21 C22 C23 122.3(6)
C21 C22 H22 118.8
C23 C22 H22 118.8
C22 C23 C24 122.2(6)
C22 C23 C28 118.5(6)
C24 C23 C28 119.3(6)
C25 C24 C23 121.0(7)
C25 C24 H24 119.5
C23 C24 H24 119.5
C24 C25 C26 120.4(7)
C24 C25 H25 119.8
C26 C25 H25 119.8
C27 C26 C25 120.1(7)
C27 C26 H26 120.0
C25 C26 H26 120.0
C26 C27 C28 122.2(7)
C26 C27 H27 118.9
C28 C27 H27 118.9
C23 C28 C27 116.9(7)
C23 C28 C29 118.2(6)
C27 C28 C29 124.8(6)
C20 C29 C28 122.2(6)
C20 C29 C30 116.4(6)
C28 C29 C30 121.4(5)
N2 C30 C29 106.6(5)
N2 C30 C31 109.2(6)
C29 C30 C31 110.2(6)
N2 C30 H30 110.3
C29 C30 H30 110.3
C31 C30 H30 110.3
C30 C31 H31A 109.5
C30 C31 H31B 109.5
H31A C31 H31B 109.5
C30 C31 H31C 109.5
H31A C31 H31C 109.5
H31B C31 H31C 109.5
C37 C32 C33 119.4(7)
C37 C32 Ru2 71.2(4)
C33 C32 Ru2 69.7(4)
C37 C32 H32 120.3
C33 C32 H32 120.3
Ru2 C32 H32 131.6
C34 C33 C32 118.9(7)
C34 C33 Ru2 71.3(4)
C32 C33 Ru2 72.1(4)
C34 C33 H33 120.6
C32 C33 H33 120.6
Ru2 C33 H33 128.2
C33 C34 C35 121.0(6)
C33 C34 Ru2 71.0(4)
C35 C34 Ru2 74.0(4)
C33 C34 H34 119.5
C35 C34 H34 119.5
Ru2 C34 H34 127.6
C36 C35 C34 119.7(7)
C36 C35 Ru2 72.7(4)
C34 C35 Ru2 67.9(4)
C36 C35 H35 120.1
C34 C35 H35 120.1
Ru2 C35 H35 132.1
C35 C36 C37 119.9(7)
C35 C36 Ru2 71.8(4)
C37 C36 Ru2 68.9(4)
C35 C36 H36 120.1
C37 C36 H36 120.1
Ru2 C36 H36 132.2
C32 C37 C36 120.9(7)
C32 C37 Ru2 71.3(4)
C36 C37 Ru2 73.9(4)
C32 C37 H37 119.5
C36 C37 H37 119.5
Ru2 C37 H37 127.3
C47 C38 C39 117.9(5)
C47 C38 Ru3 117.5(5)
C39 C38 Ru3 124.5(5)
C40 C39 C38 121.0(6)
C40 C39 H39 119.5
C38 C39 H39 119.5
C39 C40 C41 121.3(6)
C39 C40 H40 119.3
C41 C40 H40 119.3
C40 C41 C46 119.8(6)
C40 C41 C42 120.7(7)
C46 C41 C42 119.5(7)
C43 C42 C41 119.4(7)
C43 C42 H42 120.3
C41 C42 H42 120.3
C42 C43 C44 121.6(7)
C42 C43 H43 119.2
C44 C43 H43 119.2
C45 C44 C43 120.8(8)
C45 C44 H44 119.6
C43 C44 H44 119.6
C44 C45 C46 120.3(8)
C44 C45 H45 119.8
C46 C45 H45 119.8
C41 C46 C45 118.4(6)
C41 C46 C47 118.3(6)
C45 C46 C47 123.3(7)
C38 C47 C46 121.7(6)
C38 C47 C48 116.5(6)
C46 C47 C48 121.7(6)
N3 C48 C49 110.5(6)
N3 C48 C47 107.4(6)
C49 C48 C47 112.6(5)
N3 C48 H48 108.8
C49 C48 H48 108.8
C47 C48 H48 108.7
C48 C49 H49A 109.5
C48 C49 H49B 109.5
H49A C49 H49B 109.5
C48 C49 H49C 109.5
H49A C49 H49C 109.5
H49B C49 H49C 109.5
C51 C50 C55 122.3(9)
C51 C50 Ru3 76.2(5)
C55 C50 Ru3 70.3(5)
C51 C50 H50 118.9
C55 C50 H50 118.9
Ru3 C50 H50 126.6
C52 C51 C50 119.9(8)
C52 C51 Ru3 71.1(5)
C50 C51 Ru3 68.4(4)
C52 C51 H51 120.1
C50 C51 H51 120.1
Ru3 C51 H51 133.6
C51 C52 C53 122.0(8)
C51 C52 Ru3 74.5(5)
C53 C52 Ru3 67.6(4)
C51 C52 H52 119.0
C53 C52 H52 119.0
Ru3 C52 H52 131.9
C52 C53 C54 119.2(9)
C52 C53 Ru3 75.7(5)
C54 C53 Ru3 69.9(4)
C52 C53 H53 120.4
C54 C53 H53 120.4
Ru3 C53 H53 125.7
C53 C54 C55 119.0(8)
C53 C54 Ru3 71.7(4)
C55 C54 Ru3 72.0(5)
C53 C54 H54 120.5
C55 C54 H54 120.5
Ru3 C54 H54 127.8
C50 C55 C54 117.3(8)
C50 C55 Ru3 72.5(5)
C54 C55 Ru3 68.8(5)
C50 C55 H55 121.3
C54 C55 H55 121.3
Ru3 C55 H55 129.6
Cl1 C56 Cl2 111.6(4)
Cl1 C56 H56A 109.3
Cl2 C56 H56A 109.3
Cl1 C56 H56B 109.3
Cl2 C56 H56B 109.3
H56A C56 H56B 108.0
C12 N1 Ru1 115.6(4)
C12 N1 H1A 108.4
Ru1 N1 H1A 108.4
C12 N1 H1B 108.4
Ru1 N1 H1B 108.4
H1A N1 H1B 107.4
C30 N2 Ru2 114.4(4)
C30 N2 H2A 108.7
Ru2 N2 H2A 108.7
C30 N2 H2B 108.7
Ru2 N2 H2B 108.7
H2A N2 H2B 107.6
C48 N3 Ru3 114.9(4)
C48 N3 H3A 108.5
Ru3 N3 H3A 108.5
C48 N3 H3B 108.5
Ru3 N3 H3B 108.5
H3A N3 H3B 107.5
C1 O1 Ru1 127.5(4)
C1 O2 Ru2 122.9(4)
C1 O3 Ru3 130.9(4)
F3 P1 F2 92.2(4)
F3 P1 F4 89.5(3)
F2 P1 F4 91.4(3)
F3 P1 F1 178.3(4)
F2 P1 F1 87.6(4)
F4 P1 F1 92.3(3)
F3 P1 F5 90.3(4)
F2 P1 F5 177.5(4)
F4 P1 F5 89.0(3)
F1 P1 F5 89.9(4)
F3 P1 F6 91.2(3)
F2 P1 F6 90.2(3)
F4 P1 F6 178.3(3)
F1 P1 F6 87.1(3)
F5 P1 F6 89.4(3)
C2 Ru1 O1 80.0(2)
C2 Ru1 N1 78.9(2)
O1 Ru1 N1 85.3(2)
C2 Ru1 C16 92.6(3)
O1 Ru1 C16 129.5(3)
N1 Ru1 C16 142.6(3)
C2 Ru1 C14 133.2(3)
O1 Ru1 C14 145.5(3)
N1 Ru1 C14 92.0(3)
C16 Ru1 C14 67.4(4)
C2 Ru1 C15 102.3(3)
O1 Ru1 C15 166.3(3)
N1 Ru1 C15 108.4(3)
C16 Ru1 C15 37.5(3)
C14 Ru1 C15 37.5(3)
C2 Ru1 C17 109.5(3)
O1 Ru1 C17 98.7(3)
N1 Ru1 C17 171.2(3)
C16 Ru1 C17 37.2(3)
C14 Ru1 C17 80.2(3)
C15 Ru1 C17 67.7(3)
C2 Ru1 C18 144.4(3)
O1 Ru1 C18 90.6(3)
N1 Ru1 C18 134.9(3)
C16 Ru1 C18 67.1(3)
C14 Ru1 C18 67.3(4)
C15 Ru1 C18 79.7(3)
C17 Ru1 C18 37.7(3)
C2 Ru1 C19 169.4(3)
O1 Ru1 C19 110.5(3)
N1 Ru1 C19 102.9(3)
C16 Ru1 C19 79.6(3)
C14 Ru1 C19 36.8(4)
C15 Ru1 C19 67.2(3)
C17 Ru1 C19 68.3(4)
C18 Ru1 C19 37.9(4)
C20 Ru2 N2 77.8(2)
C20 Ru2 O2 82.6(2)
N2 Ru2 O2 85.66(19)
C20 Ru2 C33 92.9(3)
N2 Ru2 C33 122.5(2)
O2 Ru2 C33 150.1(2)
C20 Ru2 C34 115.9(3)
N2 Ru2 C34 96.5(2)
O2 Ru2 C34 161.5(3)
C33 Ru2 C34 37.7(3)
C20 Ru2 C37 126.3(3)
N2 Ru2 C37 154.9(3)
O2 Ru2 C37 90.4(2)
C33 Ru2 C37 68.5(3)
C34 Ru2 C37 79.8(3)
C20 Ru2 C32 98.1(3)
N2 Ru2 C32 160.6(3)
O2 Ru2 C32 112.9(2)
C33 Ru2 C32 38.3(3)
C34 Ru2 C32 67.9(3)
C37 Ru2 C32 37.5(3)
C20 Ru2 C35 153.0(3)
N2 Ru2 C35 95.8(2)
O2 Ru2 C35 123.5(2)
C33 Ru2 C35 68.1(3)
C34 Ru2 C35 38.1(3)
C37 Ru2 C35 66.0(3)
C32 Ru2 C35 79.2(3)
C20 Ru2 C36 163.4(2)
N2 Ru2 C36 118.6(2)
O2 Ru2 C36 96.0(2)
C33 Ru2 C36 80.0(3)
C34 Ru2 C36 66.7(3)
C37 Ru2 C36 37.2(3)
C32 Ru2 C36 67.1(3)
C35 Ru2 C36 35.5(3)
C38 Ru3 C54 92.3(3)
C38 Ru3 N3 78.2(2)
C54 Ru3 N3 125.4(4)
C38 Ru3 O3 81.8(2)
C54 Ru3 O3 141.9(4)
N3 Ru3 O3 90.30(19)
C38 Ru3 C53 114.2(3)
C54 Ru3 C53 38.3(4)
N3 Ru3 C53 97.7(3)
O3 Ru3 C53 163.2(3)
C38 Ru3 C55 99.5(3)
C54 Ru3 C55 39.2(4)
N3 Ru3 C55 164.6(4)
O3 Ru3 C55 104.5(4)
C53 Ru3 C55 69.2(4)
C38 Ru3 C50 129.7(4)
C54 Ru3 C50 68.1(4)
N3 Ru3 C50 151.0(3)
O3 Ru3 C50 87.0(2)
C53 Ru3 C50 78.9(3)
C55 Ru3 C50 37.2(4)
C38 Ru3 C52 150.1(3)
C54 Ru3 C52 66.7(3)
N3 Ru3 C52 96.4(3)
O3 Ru3 C52 127.9(3)
C53 Ru3 C52 36.7(3)
C55 Ru3 C52 78.0(3)
C50 Ru3 C52 63.7(4)
C38 Ru3 C51 164.6(3)
C54 Ru3 C51 78.1(3)
N3 Ru3 C51 117.2(3)
O3 Ru3 C51 98.2(3)
C53 Ru3 C51 65.0(3)
C55 Ru3 C51 65.5(3)
C50 Ru3 C51 35.4(3)
C52 Ru3 C51 34.4(3)

loop_
_geom_bond_atom_site_label_1
_geom_bond_atom_site_label_2
_geom_bond_distance
C1 O3 1.281(7)
C1 O1 1.284(8)
C1 O2 1.291(8)
C2 C11 1.398(9)
C2 C3 1.419(9)
C2 Ru1 2.059(6)
C3 C4 1.382(10)
C3 H3 0.9500
C4 C5 1.400(11)
C4 H4 0.9500
C5 C6 1.427(10)
C5 C10 1.449(10)
C6 C7 1.367(13)
C6 H6 0.9500
C7 C8 1.396(13)
C7 H7 0.9500
C8 C9 1.356(11)
C8 H8 0.9500
C9 C10 1.431(10)
C9 H9 0.9500
C10 C11 1.415(9)
C11 C12 1.500(9)
C12 N1 1.514(8)
C12 C13 1.523(9)
C12 H12 1.0000
C13 H13A 0.9800
C13 H13B 0.9800
C13 H13C 0.9800
C14 C15 1.391(12)
C14 C19 1.399(13)
C14 Ru1 2.162(8)
C14 H14 0.9500
C15 C16 1.388(12)
C15 Ru1 2.165(9)
C15 H15 0.9500
C16 C17 1.379(12)
C16 Ru1 2.158(8)
C16 H16 0.9500
C17 C18 1.415(13)
C17 Ru1 2.171(8)
C17 H17 0.9500
C18 C19 1.451(14)
C18 Ru1 2.205(7)
C18 H18 0.9500
C19 Ru1 2.260(8)
C19 H19 0.9500
C20 C29 1.397(8)
C20 C21 1.421(9)
C20 Ru2 2.060(6)
C21 C22 1.366(9)
C21 H21 0.9500
C22 C23 1.405(9)
C22 H22 0.9500
C23 C24 1.421(10)
C23 C28 1.427(9)
C24 C25 1.352(10)
C24 H24 0.9500
C25 C26 1.405(11)
C25 H25 0.9500
C26 C27 1.353(10)
C26 H26 0.9500
C27 C28 1.429(9)
C27 H27 0.9500
C28 C29 1.432(10)
C29 C30 1.508(9)
C30 N2 1.495(9)
C30 C31 1.523(10)
C30 H30 1.0000
C31 H31A 0.9800
C31 H31B 0.9800
C31 H31C 0.9800
C32 C37 1.409(10)
C32 C33 1.428(10)
C32 Ru2 2.193(7)
C32 H32 0.9500
C33 C34 1.397(10)
C33 Ru2 2.162(6)
C33 H33 0.9500
C34 C35 1.440(11)
C34 Ru2 2.165(6)
C34 H34 0.9500
C35 C36 1.373(10)
C35 Ru2 2.245(7)
C35 H35 0.9500
C36 C37 1.419(10)
C36 Ru2 2.257(7)
C36 H36 0.9500
C37 Ru2 2.191(7)
C37 H37 0.9500
C38 C47 1.397(9)
C38 C39 1.417(9)
C38 Ru3 2.060(6)
C39 C40 1.376(9)
C39 H39 0.9500
C40 C41 1.399(10)
C40 H40 0.9500
C41 C46 1.405(10)
C41 C42 1.427(9)
C42 C43 1.367(11)
C42 H42 0.9500
C43 C44 1.374(12)
C43 H43 0.9500
C44 C45 1.361(11)
C44 H44 0.9500
C45 C46 1.432(10)
C45 H45 0.9500
C46 C47 1.433(9)
C47 C48 1.513(9)
C48 N3 1.497(9)
C48 C49 1.499(10)
C48 H48 1.0000
C49 H49A 0.9800
C49 H49B 0.9800
C49 H49C 0.9800
C50 C51 1.361(13)
C50 C55 1.387(14)
C50 Ru3 2.187(8)
C50 H50 0.9500
C51 C52 1.339(13)
C51 Ru3 2.284(7)
C51 H51 0.9500
C52 C53 1.383(12)
C52 Ru3 2.243(7)
C52 H52 0.9500
C53 C54 1.398(14)
C53 Ru3 2.140(7)
C53 H53 0.9500
C54 C55 1.434(16)
C54 Ru3 2.117(7)
C54 H54 0.9500
C55 Ru3 2.160(8)
C55 H55 0.9500
C56 Cl1 1.742(9)
C56 Cl2 1.751(8)
C56 H56A 0.9900
C56 H56B 0.9900
N1 Ru1 2.119(5)
N1 H1A 0.9200
N1 H1B 0.9200
N2 Ru2 2.112(5)
N2 H2A 0.9200
N2 H2B 0.9200
N3 Ru3 2.119(6)
N3 H3A 0.9200
N3 H3B 0.9200
O1 Ru1 2.118(4)
O2 Ru2 2.119(4)
O3 Ru3 2.132(4)
F1 P1 1.576(6)
F2 P1 1.566(7)
F3 P1 1.551(5)
F4 P1 1.572(5)
F5 P1 1.584(6)
F6 P1 1.585(5)

loop_
_geom_hbond_atom_site_label_D
_geom_hbond_atom_site_label_H
_geom_hbond_atom_site_label_A
_geom_hbond_site_symmetry_A
_geom_hbond_distance_DH
_geom_hbond_distance_HA
_geom_hbond_distance_DA
_geom_hbond_angle_DHA
N1 H1A F6 2_556 0.92 2.37 3.245(7) 159.0
N1 H1B O3 . 0.92 2.09 2.860(7) 140.9
N2 H2B O1 . 0.92 2.38 2.967(7) 121.6
N3 H3A F4 1_554 0.92 2.36 3.202(8) 152.5
N3 H3B O2 . 0.92 1.92 2.739(7) 147.8

loop_
_geom_torsion_atom_site_label_1
_geom_torsion_atom_site_label_2
_geom_torsion_atom_site_label_3
_geom_torsion_atom_site_label_4
_geom_torsion
C11 C2 C3 C4 1.8(10)
Ru1 C2 C3 C4 -168.3(6)
C2 C3 C4 C5 0.8(11)
C3 C4 C5 C6 175.9(7)
C3 C4 C5 C10 -0.8(11)
C4 C5 C6 C7 -176.4(7)
C10 C5 C6 C7 0.4(10)
C5 C6 C7 C8 0.9(12)
C6 C7 C8 C9 -1.9(13)
C7 C8 C9 C10 1.5(12)
C8 C9 C10 C11 177.5(7)
C8 C9 C10 C5 -0.3(10)
C4 C5 C10 C11 -1.7(9)
C6 C5 C10 C11 -178.6(6)
C4 C5 C10 C9 176.2(6)
C6 C5 C10 C9 -0.7(9)
C3 C2 C11 C10 -4.5(10)
Ru1 C2 C11 C10 166.3(5)
C3 C2 C11 C12 175.6(6)
Ru1 C2 C11 C12 -13.6(8)
C9 C10 C11 C2 -173.2(6)
C5 C10 C11 C2 4.5(10)
C9 C10 C11 C12 6.7(10)
C5 C10 C11 C12 -175.6(6)
C2 C11 C12 N1 18.7(8)
C10 C11 C12 N1 -161.2(6)
C2 C11 C12 C13 -99.7(7)
C10 C11 C12 C13 80.4(8)
C19 C14 C15 C16 -3.7(13)
Ru1 C14 C15 C16 54.1(8)
C19 C14 C15 Ru1 -57.7(8)
C14 C15 C16 C17 -0.2(13)
Ru1 C15 C16 C17 54.0(8)
C14 C15 C16 Ru1 -54.2(7)
C15 C16 C17 C18 2.1(13)
Ru1 C16 C17 C18 55.9(7)
C15 C16 C17 Ru1 -53.8(7)
C16 C17 C18 C19 -0.4(13)
Ru1 C17 C18 C19 54.8(7)
C16 C17 C18 Ru1 -55.2(7)
C15 C14 C19 C18 5.2(13)
Ru1 C14 C19 C18 -50.7(7)
C15 C14 C19 Ru1 55.9(8)
C17 C18 C19 C14 -3.1(12)
Ru1 C18 C19 C14 50.2(7)
C17 C18 C19 Ru1 -53.2(7)
C29 C20 C21 C22 0.1(9)
Ru2 C20 C21 C22 -174.6(5)
C20 C21 C22 C23 0.8(10)
C21 C22 C23 C24 178.1(7)
C21 C22 C23 C28 -0.8(10)
C22 C23 C24 C25 -176.8(7)
C28 C23 C24 C25 2.0(11)
C23 C24 C25 C26 -0.5(12)
C24 C25 C26 C27 -2.0(12)
C25 C26 C27 C28 2.8(11)
C22 C23 C28 C27 177.7(6)
C24 C23 C28 C27 -1.2(9)
C22 C23 C28 C29 0.0(9)
C24 C23 C28 C29 -178.9(6)
C26 C27 C28 C23 -1.2(10)
C26 C27 C28 C29 176.3(7)
C21 C20 C29 C28 -0.9(9)
Ru2 C20 C29 C28 174.2(5)
C21 C20 C29 C30 177.9(6)
Ru2 C20 C29 C30 -7.0(7)
C23 C28 C29 C20 0.8(9)
C27 C28 C29 C20 -176.7(6)
C23 C28 C29 C30 -177.9(6)
C27 C28 C29 C30 4.6(10)
C20 C29 C30 N2 24.0(8)
C28 C29 C30 N2 -157.2(6)
C20 C29 C30 C31 -94.4(7)
C28 C29 C30 C31 84.4(8)
C37 C32 C33 C34 -2.8(9)
Ru2 C32 C33 C34 -55.7(5)
C37 C32 C33 Ru2 52.9(6)
C32 C33 C34 C35 -0.8(9)
Ru2 C33 C34 C35 -56.9(5)
C32 C33 C34 Ru2 56.1(5)
C33 C34 C35 C36 2.4(10)
Ru2 C34 C35 C36 -53.1(6)
C33 C34 C35 Ru2 55.5(5)
C34 C35 C36 C37 -0.3(10)
Ru2 C35 C36 C37 -51.2(6)
C34 C35 C36 Ru2 50.9(5)
C33 C32 C37 C36 4.9(10)
Ru2 C32 C37 C36 57.1(6)
C33 C32 C37 Ru2 -52.2(6)
C35 C36 C37 C32 -3.3(10)
Ru2 C36 C37 C32 -55.9(6)
C35 C36 C37 Ru2 52.5(6)
C47 C38 C39 C40 0.1(9)
Ru3 C38 C39 C40 -176.1(5)
C38 C39 C40 C41 1.4(10)
C39 C40 C41 C46 -1.9(10)
C39 C40 C41 C42 177.6(6)
C40 C41 C42 C43 -178.2(7)
C46 C41 C42 C43 1.3(11)
C41 C42 C43 C44 -1.1(12)
C42 C43 C44 C45 -0.2(13)
C43 C44 C45 C46 1.3(12)
C40 C41 C46 C45 179.2(6)
C42 C41 C46 C45 -0.3(10)
C40 C41 C46 C47 1.0(9)
C42 C41 C46 C47 -178.6(6)
C44 C45 C46 C41 -0.9(10)
C44 C45 C46 C47 177.2(7)
C39 C38 C47 C46 -1.0(9)
Ru3 C38 C47 C46 175.5(5)
C39 C38 C47 C48 176.3(6)
Ru3 C38 C47 C48 -7.2(7)
C41 C46 C47 C38 0.5(9)
C45 C46 C47 C38 -177.7(6)
C41 C46 C47 C48 -176.7(6)
C45 C46 C47 C48 5.2(10)
C38 C47 C48 N3 21.1(8)
C46 C47 C48 N3 -161.6(5)
C38 C47 C48 C49 -100.8(7)
C46 C47 C48 C49 76.5(8)
C55 C50 C51 C52 -4.5(13)
Ru3 C50 C51 C52 51.1(8)
C55 C50 C51 Ru3 -55.6(7)
C50 C51 C52 C53 0.4(13)
Ru3 C51 C52 C53 50.3(7)
C50 C51 C52 Ru3 -49.8(7)
C51 C52 C53 C54 3.4(12)
Ru3 C52 C53 C54 56.7(6)
C51 C52 C53 Ru3 -53.3(8)
C52 C53 C54 C55 -3.3(11)
Ru3 C53 C54 C55 56.3(6)
C52 C53 C54 Ru3 -59.6(7)
C51 C50 C55 C54 4.5(12)
Ru3 C50 C55 C54 -53.8(6)
C51 C50 C55 Ru3 58.3(7)
C53 C54 C55 C50 -0.5(11)
Ru3 C54 C55 C50 55.7(7)
C53 C54 C55 Ru3 -56.2(6)
C11 C12 N1 Ru1 -15.9(7)
C13 C12 N1 Ru1 105.3(5)
C29 C30 N2 Ru2 -30.4(6)
C31 C30 N2 Ru2 88.6(5)
C49 C48 N3 Ru3 97.5(6)
C47 C48 N3 Ru3 -25.7(6)
O3 C1 O1 Ru1 3.7(8)
O2 C1 O1 Ru1 -174.1(4)
O3 C1 O2 Ru2 178.5(4)
O1 C1 O2 Ru2 -3.7(7)
O1 C1 O3 Ru3 -177.6(4)
O2 C1 O3 Ru3 0.2(8)
C11 C2 Ru1 O1 -84.1(5)
C3 C2 Ru1 O1 86.0(6)
C11 C2 Ru1 N1 3.0(5)
C3 C2 Ru1 N1 173.1(6)
C11 C2 Ru1 C16 146.3(5)
C3 C2 Ru1 C16 -43.6(6)
C11 C2 Ru1 C14 85.2(6)
C3 C2 Ru1 C14 -104.7(6)
C11 C2 Ru1 C15 109.7(5)
C3 C2 Ru1 C15 -80.2(6)
C11 C2 Ru1 C17 -179.9(5)
C3 C2 Ru1 C17 -9.8(7)
C11 C2 Ru1 C18 -161.0(5)
C3 C2 Ru1 C18 9.1(9)
C11 C2 Ru1 C19 103.8(18)
C3 C2 Ru1 C19 -86.1(19)
C1 O1 Ru1 C2 125.6(5)
C1 O1 Ru1 N1 46.1(5)
C1 O1 Ru1 C16 -149.2(5)
C1 O1 Ru1 C14 -40.6(7)
C1 O1 Ru1 C15 -133.5(11)
C1 O1 Ru1 C17 -125.9(5)
C1 O1 Ru1 C18 -88.9(5)
C1 O1 Ru1 C19 -55.9(6)
C12 N1 Ru1 C2 7.8(5)
C12 N1 Ru1 O1 88.5(5)
C12 N1 Ru1 C16 -71.9(7)
C12 N1 Ru1 C14 -126.0(5)
C12 N1 Ru1 C15 -91.6(5)
C12 N1 Ru1 C18 174.7(5)
C12 N1 Ru1 C19 -161.5(5)
C17 C16 Ru1 C2 119.6(5)
C15 C16 Ru1 C2 -106.9(5)
C17 C16 Ru1 O1 40.3(6)
C15 C16 Ru1 O1 173.9(4)
C17 C16 Ru1 N1 -165.4(5)
C15 C16 Ru1 N1 -31.8(7)
C17 C16 Ru1 C14 -104.1(6)
C15 C16 Ru1 C14 29.5(5)
C17 C16 Ru1 C15 -133.6(8)
C15 C16 Ru1 C17 133.6(8)
C17 C16 Ru1 C18 -30.2(5)
C15 C16 Ru1 C18 103.4(6)
C17 C16 Ru1 C19 -67.7(6)
C15 C16 Ru1 C19 65.9(6)
C15 C14 Ru1 C2 41.7(7)
C19 C14 Ru1 C2 174.4(5)
C15 C14 Ru1 O1 -157.1(4)
C19 C14 Ru1 O1 -24.4(8)
C15 C14 Ru1 N1 118.3(5)
C19 C14 Ru1 N1 -109.0(5)
C15 C14 Ru1 C16 -29.5(5)
C19 C14 Ru1 C16 103.2(6)
C19 C14 Ru1 C15 132.7(8)
C15 C14 Ru1 C17 -65.9(6)
C19 C14 Ru1 C17 66.7(6)
C15 C14 Ru1 C18 -103.0(6)
C19 C14 Ru1 C18 29.7(5)
C15 C14 Ru1 C19 -132.7(8)
C16 C15 Ru1 C2 78.0(5)
C14 C15 Ru1 C2 -150.3(5)
C16 C15 Ru1 O1 -20.2(14)
C14 C15 Ru1 O1 111.5(12)
C16 C15 Ru1 N1 160.3(5)
C14 C15 Ru1 N1 -68.1(5)
C14 C15 Ru1 C16 131.7(8)
C16 C15 Ru1 C14 -131.7(8)
C16 C15 Ru1 C17 -28.2(5)
C14 C15 Ru1 C17 103.5(6)
C16 C15 Ru1 C18 -65.7(5)
C14 C15 Ru1 C18 66.0(6)
C16 C15 Ru1 C19 -103.1(6)
C14 C15 Ru1 C19 28.5(5)
C16 C17 Ru1 C2 -67.2(6)
C18 C17 Ru1 C2 162.1(5)
C16 C17 Ru1 O1 -149.6(5)
C18 C17 Ru1 O1 79.6(6)
C18 C17 Ru1 C16 -130.7(8)
C16 C17 Ru1 C14 65.4(6)
C18 C17 Ru1 C14 -65.4(6)
C16 C17 Ru1 C15 28.4(5)
C18 C17 Ru1 C15 -102.3(6)
C16 C17 Ru1 C18 130.7(8)
C16 C17 Ru1 C19 101.7(6)
C18 C17 Ru1 C19 -29.1(6)
C17 C18 Ru1 C2 -29.9(8)
C19 C18 Ru1 C2 -162.6(5)
C17 C18 Ru1 O1 -103.5(6)
C19 C18 Ru1 O1 123.8(5)
C17 C18 Ru1 N1 172.6(5)
C19 C18 Ru1 N1 39.9(7)
C17 C18 Ru1 C16 29.8(5)
C19 C18 Ru1 C16 -102.9(6)
C17 C18 Ru1 C14 103.8(6)
C19 C18 Ru1 C14 -28.9(5)
C17 C18 Ru1 C15 66.8(6)
C19 C18 Ru1 C15 -65.9(5)
C19 C18 Ru1 C17 -132.7(8)
C17 C18 Ru1 C19 132.7(8)
C14 C19 Ru1 C2 -23(2)
C18 C19 Ru1 C2 109.2(18)
C14 C19 Ru1 O1 165.5(5)
C18 C19 Ru1 O1 -62.5(5)
C14 C19 Ru1 N1 75.8(5)
C18 C19 Ru1 N1 -152.2(5)
C14 C19 Ru1 C16 -66.1(6)
C18 C19 Ru1 C16 65.9(5)
C18 C19 Ru1 C14 132.0(8)
C14 C19 Ru1 C15 -29.1(5)
C18 C19 Ru1 C15 102.9(6)
C14 C19 Ru1 C17 -103.0(6)
C18 C19 Ru1 C17 28.9(5)
C14 C19 Ru1 C18 -132.0(8)
C29 C20 Ru2 N2 -8.2(5)
C21 C20 Ru2 N2 166.5(6)
C29 C20 Ru2 O2 -95.3(5)
C21 C20 Ru2 O2 79.4(5)
C29 C20 Ru2 C33 114.4(5)
C21 C20 Ru2 C33 -70.9(5)
C29 C20 Ru2 C34 83.3(5)
C21 C20 Ru2 C34 -102.1(5)
C29 C20 Ru2 C37 179.7(4)
C21 C20 Ru2 C37 -5.6(6)
C29 C20 Ru2 C32 152.5(5)
C21 C20 Ru2 C32 -32.8(6)
C29 C20 Ru2 C35 70.5(7)
C21 C20 Ru2 C35 -114.9(6)
C29 C20 Ru2 C36 178.5(7)
C21 C20 Ru2 C36 -6.9(12)
C30 N2 Ru2 C20 22.1(4)
C30 N2 Ru2 O2 105.5(4)
C30 N2 Ru2 C33 -63.6(5)
C30 N2 Ru2 C34 -93.0(5)
C30 N2 Ru2 C37 -172.9(5)
C30 N2 Ru2 C32 -57.6(9)
C30 N2 Ru2 C35 -131.3(4)
C30 N2 Ru2 C36 -160.0(4)
C1 O2 Ru2 C20 139.6(5)
C1 O2 Ru2 N2 61.3(5)
C1 O2 Ru2 C33 -137.4(5)
C1 O2 Ru2 C34 -36.3(9)
C1 O2 Ru2 C37 -93.8(5)
C1 O2 Ru2 C32 -124.7(5)
C1 O2 Ru2 C35 -32.7(5)
C1 O2 Ru2 C36 -57.0(5)
C34 C33 Ru2 C20 -130.4(4)
C32 C33 Ru2 C20 99.4(4)
C34 C33 Ru2 N2 -52.9(5)
C32 C33 Ru2 N2 176.8(4)
C34 C33 Ru2 O2 149.3(5)
C32 C33 Ru2 O2 19.1(7)
C32 C33 Ru2 C34 -130.2(7)
C34 C33 Ru2 C37 101.5(5)
C32 C33 Ru2 C37 -28.7(4)
C34 C33 Ru2 C32 130.2(7)
C34 C33 Ru2 C35 29.7(4)
C32 C33 Ru2 C35 -100.5(5)
C34 C33 Ru2 C36 64.7(4)
C32 C33 Ru2 C36 -65.6(4)
C33 C34 Ru2 C20 57.7(5)
C35 C34 Ru2 C20 -170.6(4)
C33 C34 Ru2 N2 137.3(4)
C35 C34 Ru2 N2 -91.0(4)
C33 C34 Ru2 O2 -126.8(7)
C35 C34 Ru2 O2 4.9(9)
C35 C34 Ru2 C33 131.7(6)
C33 C34 Ru2 C37 -67.8(4)
C35 C34 Ru2 C37 63.9(4)
C33 C34 Ru2 C32 -30.7(4)
C35 C34 Ru2 C32 101.0(5)
C33 C34 Ru2 C35 -131.7(6)
C33 C34 Ru2 C36 -104.3(4)
C35 C34 Ru2 C36 27.4(4)
C32 C37 Ru2 C20 -47.9(5)
C36 C37 Ru2 C20 -179.4(4)
C32 C37 Ru2 N2 150.4(5)
C36 C37 Ru2 N2 19.0(8)
C32 C37 Ru2 O2 -129.0(4)
C36 C37 Ru2 O2 99.5(4)
C32 C37 Ru2 C33 29.3(4)
C36 C37 Ru2 C33 -102.2(5)
C32 C37 Ru2 C34 66.8(5)
C36 C37 Ru2 C34 -64.7(4)
C36 C37 Ru2 C32 -131.5(6)
C32 C37 Ru2 C35 104.0(5)
C36 C37 Ru2 C35 -27.4(4)
C32 C37 Ru2 C36 131.5(6)
C37 C32 Ru2 C20 142.8(4)
C33 C32 Ru2 C20 -84.4(4)
C37 C32 Ru2 N2 -140.9(7)
C33 C32 Ru2 N2 -8.1(10)
C37 C32 Ru2 O2 57.4(5)
C33 C32 Ru2 O2 -169.8(4)
C37 C32 Ru2 C33 -132.8(6)
C37 C32 Ru2 C34 -102.5(5)
C33 C32 Ru2 C34 30.3(4)
C33 C32 Ru2 C37 132.8(6)
C37 C32 Ru2 C35 -64.5(4)
C33 C32 Ru2 C35 68.3(4)
C37 C32 Ru2 C36 -29.4(4)
C33 C32 Ru2 C36 103.3(5)
C36 C35 Ru2 C20 152.2(5)
C34 C35 Ru2 C20 18.8(8)
C36 C35 Ru2 N2 -133.4(4)
C34 C35 Ru2 N2 93.3(4)
C36 C35 Ru2 O2 -44.8(5)
C34 C35 Ru2 O2 -178.1(3)
C36 C35 Ru2 C33 103.9(4)
C34 C35 Ru2 C33 -29.5(4)
C36 C35 Ru2 C34 133.4(6)
C36 C35 Ru2 C37 28.6(4)
C34 C35 Ru2 C37 -104.7(5)
C36 C35 Ru2 C32 65.6(4)
C34 C35 Ru2 C32 -67.8(4)
C34 C35 Ru2 C36 -133.4(6)
C35 C36 Ru2 C20 -131.9(8)
C37 C36 Ru2 C20 1.7(11)
C35 C36 Ru2 N2 55.5(5)
C37 C36 Ru2 N2 -171.0(4)
C35 C36 Ru2 O2 143.8(4)
C37 C36 Ru2 O2 -82.6(4)
C35 C36 Ru2 C33 -66.2(4)
C37 C36 Ru2 C33 67.4(4)
C35 C36 Ru2 C34 -29.2(4)
C37 C36 Ru2 C34 104.4(5)
C35 C36 Ru2 C37 -133.6(6)
C35 C36 Ru2 C32 -103.9(5)
C37 C36 Ru2 C32 29.7(4)
C37 C36 Ru2 C35 133.6(6)
C47 C38 Ru3 C54 119.8(6)
C39 C38 Ru3 C54 -64.0(6)
C47 C38 Ru3 N3 -5.9(4)
C39 C38 Ru3 N3 170.3(5)
C47 C38 Ru3 O3 -98.0(5)
C39 C38 Ru3 O3 78.2(5)
C47 C38 Ru3 C53 87.3(5)
C39 C38 Ru3 C53 -96.6(6)
C47 C38 Ru3 C55 158.5(6)
C39 C38 Ru3 C55 -25.3(6)
C47 C38 Ru3 C50 -177.1(5)
C39 C38 Ru3 C50 -0.9(7)
C47 C38 Ru3 C52 76.3(7)
C39 C38 Ru3 C52 -107.6(8)
C47 C38 Ru3 C51 170.9(9)
C39 C38 Ru3 C51 -13.0(14)
C53 C54 Ru3 C38 -127.7(6)
C55 C54 Ru3 C38 102.2(5)
C53 C54 Ru3 N3 -50.5(6)
C55 C54 Ru3 N3 179.3(4)
C53 C54 Ru3 O3 152.8(5)
C55 C54 Ru3 O3 22.6(7)
C55 C54 Ru3 C53 -130.1(7)
C53 C54 Ru3 C55 130.1(7)
C53 C54 Ru3 C50 100.0(6)
C55 C54 Ru3 C50 -30.1(5)
C53 C54 Ru3 C52 30.4(5)
C55 C54 Ru3 C52 -99.8(6)
C53 C54 Ru3 C51 64.5(6)
C55 C54 Ru3 C51 -65.6(5)
C48 N3 Ru3 C38 18.2(4)
C48 N3 Ru3 C54 -66.2(5)
C48 N3 Ru3 O3 99.7(4)
C48 N3 Ru3 C53 -95.1(5)
C48 N3 Ru3 C55 -64.6(12)
C48 N3 Ru3 C50 -176.0(5)
C48 N3 Ru3 C52 -132.1(5)
C48 N3 Ru3 C51 -160.9(5)
C1 O3 Ru3 C38 103.6(5)
C1 O3 Ru3 C54 -173.3(5)
C1 O3 Ru3 N3 25.5(5)
C1 O3 Ru3 C53 -93.2(12)
C1 O3 Ru3 C55 -158.7(5)
C1 O3 Ru3 C50 -125.6(6)
C1 O3 Ru3 C52 -72.8(6)
C1 O3 Ru3 C51 -92.0(6)
C52 C53 Ru3 C38 -170.8(5)
C54 C53 Ru3 C38 60.1(6)
C52 C53 Ru3 C54 129.0(8)
C52 C53 Ru3 N3 -90.4(6)
C54 C53 Ru3 N3 140.6(6)
C52 C53 Ru3 O3 27.4(14)
C54 C53 Ru3 O3 -101.7(12)
C52 C53 Ru3 C55 97.9(6)
C54 C53 Ru3 C55 -31.1(6)
C52 C53 Ru3 C50 60.5(6)
C54 C53 Ru3 C50 -68.6(6)
C54 C53 Ru3 C52 -129.0(8)
C52 C53 Ru3 C51 26.1(5)
C54 C53 Ru3 C51 -103.0(6)
C50 C55 Ru3 C38 148.3(5)
C54 C55 Ru3 C38 -81.9(5)
C50 C55 Ru3 C54 -129.7(8)
C50 C55 Ru3 N3 -131.7(11)
C54 C55 Ru3 N3 -2.0(14)
C50 C55 Ru3 O3 64.5(6)
C54 C55 Ru3 O3 -165.8(4)
C50 C55 Ru3 C53 -99.2(6)
C54 C55 Ru3 C53 30.5(5)
C54 C55 Ru3 C50 129.7(8)
C50 C55 Ru3 C52 -62.0(6)
C54 C55 Ru3 C52 67.7(5)
C50 C55 Ru3 C51 -28.1(5)
C54 C55 Ru3 C51 101.6(5)
C51 C50 Ru3 C38 -174.5(4)
C55 C50 Ru3 C38 -42.3(7)
C51 C50 Ru3 C54 -100.6(6)
C55 C50 Ru3 C54 31.6(6)
C51 C50 Ru3 N3 23.6(9)
C55 C50 Ru3 N3 155.8(6)
C51 C50 Ru3 O3 108.8(5)
C55 C50 Ru3 O3 -119.0(6)
C51 C50 Ru3 C53 -62.2(6)
C55 C50 Ru3 C53 70.1(6)
C51 C50 Ru3 C55 -132.2(8)
C51 C50 Ru3 C52 -26.7(5)
C55 C50 Ru3 C52 105.5(6)
C55 C50 Ru3 C51 132.2(8)
C51 C52 Ru3 C38 152.0(6)
C53 C52 Ru3 C38 16.9(10)
C51 C52 Ru3 C54 103.5(7)
C53 C52 Ru3 C54 -31.6(6)
C51 C52 Ru3 N3 -130.6(5)
C53 C52 Ru3 N3 94.3(6)
C51 C52 Ru3 O3 -35.2(6)
C53 C52 Ru3 O3 -170.3(5)
C51 C52 Ru3 C53 135.1(8)
C51 C52 Ru3 C55 64.0(6)
C53 C52 Ru3 C55 -71.1(7)
C51 C52 Ru3 C50 27.4(5)
C53 C52 Ru3 C50 -107.7(7)
C53 C52 Ru3 C51 -135.1(8)
C52 C51 Ru3 C38 -118.4(11)
C50 C51 Ru3 C38 16.1(14)
C52 C51 Ru3 C54 -65.9(6)
C50 C51 Ru3 C54 68.7(6)
C52 C51 Ru3 N3 58.0(6)
C50 C51 Ru3 N3 -167.4(5)
C52 C51 Ru3 O3 152.6(5)
C50 C51 Ru3 O3 -72.8(5)
C52 C51 Ru3 C53 -27.7(5)
C50 C51 Ru3 C53 106.8(6)
C52 C51 Ru3 C55 -105.1(6)
C50 C51 Ru3 C55 29.5(6)
C52 C51 Ru3 C50 -134.5(8)
C50 C51 Ru3 C52 134.5(8)
